data_1552049
loop_
_publ_author_name
'Matthew J. Polinski'
'Edward B. Garner III'
'Remi Maurice'
'Nora Planas'
'Jared T. Stritzinger'
'T. Gannon Parker'
'Justin N. Cross'
'Thomas D. Green'
'Evgeny V. Alekseev'
'Shelley M. Van Cleve'
'Wulf Depmeier'
'Laura Gagliardi'
'Michael Shatruk'
'Kenneth L. Knappenberger'
'Guokui Liu'
'S. Skanthakumar'
'Lynda Soderholm'
'David A. Dixon'
'Thomas E. Albrecht-Schmitt'

_publ_section_title
;
 Unusual structure, bonding and properties in a californium borate
;
_journal_name_full 'Nature Chemistry'
_journal_page_first 387
_journal_page_last 392
_journal_paper_doi 10.1038/nchem.1896
_journal_volume 6
_journal_year 2014
_chemical_formula_moiety Cf[B6O8(OH)5]
_chemical_formula_sum 'B6 Cf H5 O13'
_chemical_formula_weight 528.977
_chemical_melting_point ?
_chemical_name_common 'Californium(III) Borate'
_space_group_IT_number 15
_space_group_name_Hall '-C 2yc'
_space_group_name_H-M_alt 'C 1 2/c 1'
_symmetry_cell_setting monoclinic
_symmetry_space_group_name_H-M 'C 1 2/c 1'
_atom_sites_solution_hydrogens geom
_atom_sites_solution_primary direct
_atom_sites_solution_secondary difmap
_cell_angle_alpha 90.00
_cell_angle_beta 101.364(7)
_cell_angle_gamma 90.00
_cell_formula_units_Z 4
_cell_length_a 6.8495(14)
_cell_length_b 18.809(4)
_cell_length_c 7.2113(15)
_cell_measurement_reflns_used 7341
_cell_measurement_temperature 100(2)
_cell_measurement_theta_max 28.48
_cell_measurement_theta_min 2.17
_cell_volume 910.8(3)
_computing_cell_refinement 'smart saint'
_computing_data_collection smart
_computing_data_reduction SAINT
_computing_molecular_graphics 'SHELXP-97 (Sheldrick, 1997)'
_computing_publication_material 'SHELXCIF-97 (Sheldrick, 2000)'
_computing_structure_refinement 'SHELXL-97 (Sheldrick, 1997)'
_computing_structure_solution 'SHELXS-97 (Sheldrick, 1990)'
_diffrn_ambient_temperature 100(2)
_diffrn_detector_area_resol_mean 0
_diffrn_measured_fraction_theta_full 0.984
_diffrn_measured_fraction_theta_max 0.984
_diffrn_measurement_device_type 'BRUKER Quest'
_diffrn_measurement_method '0.5 wide w/ exposures'
_diffrn_radiation_monochromator 'Quazar optics'
_diffrn_radiation_source 'Imus microfocused'
_diffrn_radiation_type MoK\a
_diffrn_radiation_wavelength 0.71073
_diffrn_reflns_av_R_equivalents 0.0610
_diffrn_reflns_av_sigmaI/netI 0.0507
_diffrn_reflns_limit_h_max 9
_diffrn_reflns_limit_h_min -8
_diffrn_reflns_limit_k_max 24
_diffrn_reflns_limit_k_min -25
_diffrn_reflns_limit_l_max 9
_diffrn_reflns_limit_l_min -9
_diffrn_reflns_number 7341
_diffrn_reflns_theta_full 28.48
_diffrn_reflns_theta_max 28.48
_diffrn_reflns_theta_min 2.17
_exptl_absorpt_coefficient_mu 9.382
_exptl_absorpt_correction_T_max 0.954
_exptl_absorpt_correction_T_min 0.807
_exptl_absorpt_correction_type numerical
_exptl_absorpt_process_details SHELTXPREP
_exptl_crystal_colour 'Pale Green'
_exptl_crystal_density_diffrn 3.842
_exptl_crystal_density_meas ?
_exptl_crystal_density_method 'not measured'
_exptl_crystal_description Plate
_exptl_crystal_F_000 948
_exptl_crystal_size_max 0.027
_exptl_crystal_size_mid 0.019
_exptl_crystal_size_min 0.005
_refine_diff_density_max 2.015
_refine_diff_density_min -1.933
_refine_diff_density_rms 0.442
_refine_ls_extinction_method none
_refine_ls_goodness_of_fit_ref 1.147
_refine_ls_hydrogen_treatment mixed
_refine_ls_matrix_type full
_refine_ls_number_parameters 102
_refine_ls_number_reflns 1136
_refine_ls_number_restraints 6
_refine_ls_restrained_S_all 1.145
_refine_ls_R_factor_all 0.0384
_refine_ls_R_factor_gt 0.0277
_refine_ls_shift/su_max 0.000
_refine_ls_shift/su_mean 0.000
_refine_ls_structure_factor_coef Fsqd
_refine_ls_weighting_details 'calc w=1/[\s^2^(Fo^2^)+(0.0142P)^2^+13.1683P] where P=(Fo^2^+2Fc^2^)/3'
_refine_ls_weighting_scheme calc
_refine_ls_wR_factor_gt 0.0466
_refine_ls_wR_factor_ref 0.0547
_reflns_number_gt 999
_reflns_number_total 1136
_reflns_threshold_expression >2sigma(I)
_cod_data_source_file nchem.1896-s2.cif
_cod_data_source_block CfBO
_cod_depositor_comments
;
The following automatic conversions were performed:

data item '_chemical_melting_point' value 'N/A' was changed to '?' --
the value is undefined or not given.

data item '_symmetry_cell_setting' value 'Monoclinic' was changed to
'monoclinic' in accordance with the built-in table derived from the
CIF Core dictionary named 'cif_core.dic' version 2.4.5 last updated
on 2014-11-21.

data item '_exptl_crystal_density_meas' value 'N/A' was changed to
'?' -- the value is perceived as not measured.

Automatic conversion script
Id: cif_fix_values 6909 2019-04-08 15:41:33Z antanas 
;
_cod_original_cell_volume 910.9(3)
_cod_original_sg_symbol_H-M C2/c
_cod_database_code 1552049

loop_
_symmetry_equiv_pos_as_xyz
'x, y, z'
'-x, y, -z+1/2'
'x+1/2, y+1/2, z'
'-x+1/2, y+1/2, -z+1/2'
'-x, -y, -z'
'x, -y, z-1/2'
'-x+1/2, -y+1/2, -z'
'x+1/2, -y+1/2, z-1/2'

loop_
_atom_site_label
_atom_site_type_symbol
_atom_site_fract_x
_atom_site_fract_y
_atom_site_fract_z
_atom_site_U_iso_or_equiv
_atom_site_adp_type
_atom_site_occupancy
_atom_site_symmetry_multiplicity
_atom_site_calc_flag
_atom_site_refinement_flags
_atom_site_disorder_assembly
_atom_site_disorder_group
Cf1 Cf 0.0000 0.282836(19) 0.7500 0.00600(11) Uani 1 2 d S . .
O1 O 0.2589(8) 0.0219(3) 1.1758(8) 0.0205(13) Uani 1 1 d . . .
O2 O 0.0435(7) 0.0760(3) 0.9172(7) 0.0131(11) Uani 1 1 d . . .
O3 O 0.3668(6) 0.1233(2) 1.0335(6) 0.0069(10) Uani 1 1 d . . .
O4 O 0.5000 0.1213(4) 0.7500 0.0081(14) Uani 1 2 d S . .
O5 O 0.1658(6) 0.1703(3) 0.7389(6) 0.0086(10) Uani 1 1 d . . .
O6 O 0.3205(7) 0.3178(3) 0.6821(7) 0.0093(11) Uani 1 1 d . . .
O7 O 0.4528(6) 0.2305(2) 0.9043(6) 0.0064(10) Uani 1 1 d U . .
B1 B 0.0000 0.1222(6) 0.7500 0.010(2) Uani 1 2 d S . .
B2 B 0.2202(12) 0.0731(4) 1.0448(12) 0.0122(17) Uani 1 1 d . . .
B3 B 0.5000 0.2745(6) 0.7500 0.010(2) Uani 1 2 d S . .
B4 B 0.3638(11) 0.1631(5) 0.8555(11) 0.0084(16) Uani 1 1 d . . .
H1 H 0.171(12) -0.003(4) 1.176(11) 0.010 Uiso 1 1 d . . .
H2 H 0.48(3) 0.078(7) 0.70(2) 0.010 Uiso 0.50 1 d P . .
H3 H 0.329(13) 0.328(5) 0.599(12) 0.010 Uiso 1 1 d . . .

loop_
_atom_site_aniso_label
_atom_site_aniso_U_11
_atom_site_aniso_U_22
_atom_site_aniso_U_33
_atom_site_aniso_U_23
_atom_site_aniso_U_13
_atom_site_aniso_U_12
Cf1 0.00535(15) 0.00716(18) 0.00548(17) 0.000 0.00102(11) 0.000
O1 0.014(3) 0.019(3) 0.026(3) 0.011(3) -0.003(2) -0.007(2)
O2 0.009(2) 0.009(3) 0.019(3) 0.004(2) -0.003(2) -0.004(2)
O3 0.009(2) 0.006(2) 0.005(2) 0.0027(19) 0.0004(18) 0.0002(19)
O4 0.009(3) 0.005(4) 0.011(4) 0.000 0.006(3) 0.000
O5 0.006(2) 0.010(3) 0.009(2) 0.000(2) 0.0011(18) 0.0018(19)
O6 0.010(2) 0.013(3) 0.006(3) 0.002(2) 0.004(2) 0.004(2)
O7 0.0066(15) 0.0053(18) 0.0080(17) 0.0018(14) 0.0029(13) -0.0019(14)
B1 0.013(5) 0.006(6) 0.012(6) 0.000 0.003(5) 0.000
B2 0.013(4) 0.009(4) 0.013(4) 0.001(3) -0.002(3) 0.003(3)
B3 0.009(5) 0.012(6) 0.010(5) 0.000 0.003(4) 0.000
B4 0.005(3) 0.015(4) 0.005(4) -0.002(3) 0.000(3) 0.002(3)

loop_
_atom_type_symbol
_atom_type_description
_atom_type_scat_dispersion_real
_atom_type_scat_dispersion_imag
_atom_type_scat_source
B B 0.0013 0.0007 'International Tables Vol C Tables 4.2.6.8 and 6.1.1.4'
O O 0.0106 0.0060 'International Tables Vol C Tables 4.2.6.8 and 6.1.1.4'
Cf Cf -6.6561 5.0785 'International Tables Vol C Tables 4.2.6.8 and 6.1.1.4'
H H 0.0000 0.0000 'International Tables Vol C Tables 4.2.6.8 and 6.1.1.4'

loop_
_geom_angle_atom_site_label_1
_geom_angle_atom_site_label_2
_geom_angle_atom_site_label_3
_geom_angle
_geom_angle_site_symmetry_1
_geom_angle_site_symmetry_3
O5 Cf1 O5 57.2(2) 2_556 .
O5 Cf1 O3 137.85(15) 2_556 7_557
O5 Cf1 O3 122.91(15) . 7_557
O5 Cf1 O3 122.91(15) 2_556 8_455
O5 Cf1 O3 137.86(15) . 8_455
O3 Cf1 O3 86.0(2) 7_557 8_455
O5 Cf1 O6 77.36(16) 2_556 2_556
O5 Cf1 O6 133.93(16) . 2_556
O3 Cf1 O6 85.01(16) 7_557 2_556
O3 Cf1 O6 72.01(16) 8_455 2_556
O5 Cf1 O6 133.94(16) 2_556 .
O5 Cf1 O6 77.36(16) . .
O3 Cf1 O6 72.01(16) 7_557 .
O3 Cf1 O6 85.01(16) 8_455 .
O6 Cf1 O6 148.6(3) 2_556 .
O5 Cf1 O7 88.57(15) 2_556 8_455
O5 Cf1 O7 81.11(15) . 8_455
O3 Cf1 O7 133.38(15) 7_557 8_455
O3 Cf1 O7 57.50(15) 8_455 8_455
O6 Cf1 O7 106.73(15) 2_556 8_455
O6 Cf1 O7 76.55(15) . 8_455
O5 Cf1 O7 81.11(15) 2_556 7_557
O5 Cf1 O7 88.57(15) . 7_557
O3 Cf1 O7 57.50(15) 7_557 7_557
O3 Cf1 O7 133.38(15) 8_455 7_557
O6 Cf1 O7 76.55(15) 2_556 7_557
O6 Cf1 O7 106.73(15) . 7_557
O7 Cf1 O7 168.3(2) 8_455 7_557
O5 Cf1 B4 109.12(19) 2_556 7_557
O5 Cf1 B4 105.62(19) . 7_557
O3 Cf1 B4 29.45(19) 7_557 7_557
O3 Cf1 B4 111.94(19) 8_455 7_557
O6 Cf1 B4 80.87(18) 2_556 7_557
O6 Cf1 B4 88.56(19) . 7_557
O7 Cf1 B4 162.06(19) 8_455 7_557
O7 Cf1 B4 28.12(19) 7_557 7_557
O5 Cf1 B4 105.62(19) 2_556 8_455
O5 Cf1 B4 109.12(19) . 8_455
O3 Cf1 B4 111.94(19) 7_557 8_455
O3 Cf1 B4 29.45(19) 8_455 8_455
O6 Cf1 B4 88.56(19) 2_556 8_455
O6 Cf1 B4 80.87(18) . 8_455
O7 Cf1 B4 28.12(19) 8_455 8_455
O7 Cf1 B4 162.06(19) 7_557 8_455
B4 Cf1 B4 140.3(3) 7_557 8_455
O5 Cf1 B1 28.59(11) 2_556 .
O5 Cf1 B1 28.59(11) . .
O3 Cf1 B1 137.02(11) 7_557 .
O3 Cf1 B1 137.02(11) 8_455 .
O6 Cf1 B1 105.69(13) 2_556 .
O6 Cf1 B1 105.69(12) . .
O7 Cf1 B1 84.13(11) 8_455 .
O7 Cf1 B1 84.13(11) 7_557 .
B4 Cf1 B1 109.86(16) 7_557 .
B4 Cf1 B1 109.86(16) 8_455 .
O5 Cf1 O7 47.05(13) 2_556 2_556
O5 Cf1 O7 98.49(13) . 2_556
O3 Cf1 O7 131.26(13) 7_557 2_556
O3 Cf1 O7 77.61(13) 8_455 2_556
O6 Cf1 O7 46.31(14) 2_556 2_556
O6 Cf1 O7 148.78(14) . 2_556
O7 Cf1 O7 72.25(15) 8_455 2_556
O7 Cf1 O7 104.05(13) 7_557 2_556
B4 Cf1 O7 121.91(16) 7_557 2_556
B4 Cf1 O7 71.22(16) 8_455 2_556
B1 Cf1 O7 72.30(8) . 2_556
O5 Cf1 H3 134.1(18) 2_556 .
O5 Cf1 H3 80.6(18) . .
O3 Cf1 H3 78.4(18) 7_557 .
O3 Cf1 H3 76.0(17) 8_455 .
O6 Cf1 H3 144.8(17) 2_556 .
O6 Cf1 H3 11.2(17) . .
O7 Cf1 H3 66.2(17) 8_455 .
O7 Cf1 H3 117.7(17) 7_557 .
B4 Cf1 H3 98.1(18) 7_557 .
B4 Cf1 H3 69.7(17) 8_455 .
B1 Cf1 H3 107.7(18) . .
O7 Cf1 H3 138.1(17) 2_556 .
B2 O1 Cf1 57.0(4) . 7_557
B2 O1 H1 113(6) . .
Cf1 O1 H1 150(6) 7_557 .
B2 O2 B1 125.8(5) . .
B2 O2 Cf1 104.0(4) . .
B1 O2 Cf1 36.8(4) . .
B2 O3 B4 120.4(6) . .
B2 O3 Cf1 130.0(4) . 7_557
B4 O3 Cf1 97.4(4) . 7_557
B4 O4 B4 118.2(8) 2_656 .
B4 O4 Cf1 108.8(4) 2_656 7_557
B4 O4 Cf1 38.7(3) . 7_557
B4 O4 Cf1 38.7(3) 2_656 7_556
B4 O4 Cf1 108.8(4) . 7_556
Cf1 O4 Cf1 126.86(19) 7_557 7_556
B4 O4 H2 111(10) 2_656 .
B4 O4 H2 125(10) . .
Cf1 O4 H2 137(10) 7_557 .
Cf1 O4 H2 95(9) 7_556 .
B4 O5 B1 123.7(5) . .
B4 O5 Cf1 117.0(4) . .
B1 O5 Cf1 99.5(4) . .
B4 O5 Cf1 36.5(3) . 7_557
B1 O5 Cf1 113.0(2) . 7_557
Cf1 O5 Cf1 87.94(13) . 7_557
B3 O6 Cf1 120.7(4) . .
B3 O6 Cf1 68.7(2) . 7_556
Cf1 O6 Cf1 116.91(17) . 7_556
B3 O6 H3 105(8) . .
Cf1 O6 H3 121(8) . .
Cf1 O6 H3 48(8) 7_556 .
B4 O7 B3 117.5(6) . .
B4 O7 Cf1 97.1(4) . 7_557
B3 O7 Cf1 144.9(4) . 7_557
B4 O7 Cf1 81.4(3) . .
B3 O7 Cf1 84.7(2) . .
Cf1 O7 Cf1 107.75(14) 7_557 .
O5 B1 O5 103.8(8) . 2_556
O5 B1 O2 112.1(3) . .
O5 B1 O2 110.8(3) 2_556 .
O5 B1 O2 110.8(3) . 2_556
O5 B1 O2 112.1(3) 2_556 2_556
O2 B1 O2 107.4(8) . 2_556
O5 B1 Cf1 51.9(4) . .
O5 B1 Cf1 51.9(4) 2_556 .
O2 B1 Cf1 126.3(4) . .
O2 B1 Cf1 126.3(4) 2_556 .
O1 B2 O2 122.0(7) . .
O1 B2 O3 119.0(6) . .
O2 B2 O3 119.0(7) . .
O1 B2 Cf1 104.1(5) . 7_557
O2 B2 Cf1 126.5(5) . 7_557
O3 B2 Cf1 32.1(3) . 7_557
O7 B3 O7 111.6(9) 2_656 .
O7 B3 O6 110.6(3) 2_656 .
O7 B3 O6 105.6(3) . .
O7 B3 O6 105.6(3) 2_656 2_656
O7 B3 O6 110.6(3) . 2_656
O6 B3 O6 113.0(9) . 2_656
O7 B3 Cf1 69.98(17) 2_656 1_655
O7 B3 Cf1 113.2(3) . 1_655
O6 B3 Cf1 137.9(5) . 1_655
O6 B3 Cf1 37.6(2) 2_656 1_655
O7 B3 Cf1 113.2(3) 2_656 .
O7 B3 Cf1 69.98(17) . .
O6 B3 Cf1 37.6(2) . .
O6 B3 Cf1 137.9(5) 2_656 .
Cf1 B3 Cf1 174.8(4) 1_655 .
O7 B3 Cf1 22.1(2) 2_656 7_556
O7 B3 Cf1 127.2(6) . 7_556
O6 B3 Cf1 89.86(19) . 7_556
O6 B3 Cf1 108.59(19) 2_656 7_556
Cf1 B3 Cf1 79.89(4) 1_655 7_556
Cf1 B3 Cf1 101.63(6) . 7_556
O7 B3 Cf1 127.2(6) 2_656 7_557
O7 B3 Cf1 22.1(2) . 7_557
O6 B3 Cf1 108.59(19) . 7_557
O6 B3 Cf1 89.86(19) 2_656 7_557
Cf1 B3 Cf1 101.63(6) 1_655 7_557
Cf1 B3 Cf1 79.89(4) . 7_557
Cf1 B3 Cf1 146.7(4) 7_556 7_557
O7 B4 O5 111.5(6) . .
O7 B4 O3 107.7(5) . .
O5 B4 O3 113.5(6) . .
O7 B4 O4 107.9(5) . .
O5 B4 O4 110.5(5) . .
O3 B4 O4 105.3(6) . .
O7 B4 Cf1 54.8(3) . 7_557
O5 B4 Cf1 126.8(4) . 7_557
O3 B4 Cf1 53.1(3) . 7_557
O4 B4 Cf1 122.7(4) . 7_557
O7 B4 Cf1 73.7(4) . .
O5 B4 Cf1 40.1(3) . .
O3 B4 Cf1 114.9(4) . .
O4 B4 Cf1 137.3(4) . .
Cf1 B4 Cf1 93.8(2) 7_557 .

loop_
_geom_bond_atom_site_label_1
_geom_bond_atom_site_label_2
_geom_bond_distance
_geom_bond_site_symmetry_2
Cf1 O5 2.411(5) 2_556
Cf1 O5 2.411(5) .
Cf1 O3 2.414(5) 7_557
Cf1 O3 2.414(5) 8_455
Cf1 O6 2.432(5) 2_556
Cf1 O6 2.432(5) .
Cf1 O7 2.463(5) 8_455
Cf1 O7 2.463(5) 7_557
Cf1 B4 2.992(8) 7_557
Cf1 B4 2.992(8) 8_455
Cf1 B1 3.021(12) .
Cf1 O7 3.235(4) 2_556
Cf1 H3 2.82(8) .
O1 B2 1.338(10) .
O1 Cf1 4.020(6) 7_557
O1 H1 0.76(8) .
O2 B2 1.370(9) .
O2 B1 1.469(8) .
O3 B2 1.392(10) .
O3 B4 1.484(9) .
O3 Cf1 2.414(5) 7_557
O4 B4 1.532(9) 2_656
O4 B4 1.532(9) .
O4 Cf1 4.031(3) 7_557
O4 Cf1 4.031(3) 7_556
O4 H2 0.88(14) .
O5 B4 1.454(8) .
O5 B1 1.466(8) .
O5 Cf1 4.034(5) 7_557
O6 B3 1.476(8) .
O6 Cf1 4.039(5) 7_556
O6 H3 0.64(8) .
O7 B4 1.421(10) .
O7 B3 1.473(8) .
O7 Cf1 2.463(5) 7_557
B1 O5 1.466(8) 2_556
B1 O2 1.469(8) 2_556
B2 Cf1 3.477(8) 7_557
B3 O7 1.473(8) 2_656
B3 O6 1.476(8) 2_656
B3 Cf1 3.4283(9) 1_655
B3 Cf1 3.764(4) 7_556
B3 Cf1 3.764(4) 7_557
B4 Cf1 2.992(8) 7_557
